data_1542712
loop_
_publ_author_name
'Yang, Chen'
'Liu, Yang'
'Yang, Jin-Dong'
'Li, Yi-He'
'Li, Xin'
'Cheng, Jin-Pei'

_publ_section_title
;
 Amination of 3-Substituted Benzofuran-2(3H)-ones Triggered by
 Single-Electron Transfer.
;
_journal_issue 5
_journal_name_full 'Organic letters'
_journal_page_first 1036
_journal_paper_doi 10.1021/acs.orglett.6b00163
_journal_volume 18
_journal_year 2016
_chemical_formula_sum 'C18 H16 F N O4'
_chemical_formula_weight 329.32
_chemical_name_systematic
; 
 ? 
;
_space_group_IT_number 14
_symmetry_cell_setting monoclinic
_symmetry_space_group_name_Hall '-P 2yn'
_symmetry_space_group_name_H-M 'P 1 21/n 1'
_atom_sites_solution_hydrogens geom
_atom_sites_solution_primary direct
_atom_sites_solution_secondary difmap
_audit_creation_method SHELXL-97
_cell_angle_alpha 90.00
_cell_angle_beta 94.060(6)
_cell_angle_gamma 90.00
_cell_formula_units_Z 4
_cell_length_a 11.161(4)
_cell_length_b 9.295(2)
_cell_length_c 15.244(5)
_cell_measurement_reflns_used 4317
_cell_measurement_temperature 113(2)
_cell_measurement_theta_max 27.5
_cell_measurement_theta_min 3.1
_cell_volume 1577.5(8)
_computing_cell_refinement 'CrystalClear-SM Expert 2.1 b42'
_computing_data_collection 'CrystalClear-SM Expert 2.1 b42 (Rigaku, 2015)'
_computing_data_reduction 'CrystalClear-SM Expert 2.1 b42'
_computing_molecular_graphics 'CrystalStructure 4.1'
_computing_publication_material 'CrystalStructure 4.1 (Rigaku, 2014)'
_computing_structure_refinement 'SHELXL-97 (Sheldrick, 1997)'
_computing_structure_solution 'SHELXS-97 (Sheldrick, 1990)'
_diffrn_ambient_temperature 113(2)
_diffrn_detector_area_resol_mean 5.814
_diffrn_measured_fraction_theta_full 0.991
_diffrn_measured_fraction_theta_max 0.991
_diffrn_measurement_device_type 'Rigaku XtaLAB P200'
_diffrn_measurement_method '\w and \f scans'
_diffrn_radiation_monochromator multilayer
_diffrn_radiation_source 'rotating anode'
_diffrn_radiation_type MoK\a
_diffrn_radiation_wavelength 0.71073
_diffrn_reflns_av_R_equivalents 0.0262
_diffrn_reflns_av_sigmaI/netI 0.0177
_diffrn_reflns_limit_h_max 14
_diffrn_reflns_limit_h_min -14
_diffrn_reflns_limit_k_max 10
_diffrn_reflns_limit_k_min -12
_diffrn_reflns_limit_l_max 19
_diffrn_reflns_limit_l_min -19
_diffrn_reflns_number 15688
_diffrn_reflns_theta_full 27.54
_diffrn_reflns_theta_max 27.54
_diffrn_reflns_theta_min 3.10
_diffrn_standards_decay_% 0
_diffrn_standards_interval_count 0
_diffrn_standards_interval_time 0
_diffrn_standards_number 0
_exptl_absorpt_coefficient_mu 0.106
_exptl_absorpt_correction_T_max 0.9874
_exptl_absorpt_correction_T_min 0.9791
_exptl_absorpt_correction_type multi-scan
_exptl_absorpt_process_details 'REQAB (Rigaku, 1998)'
_exptl_crystal_colour Colorless
_exptl_crystal_density_diffrn 1.387
_exptl_crystal_density_method 'not measured'
_exptl_crystal_description Prism
_exptl_crystal_F_000 688
_exptl_crystal_size_max 0.20
_exptl_crystal_size_mid 0.18
_exptl_crystal_size_min 0.12
_refine_diff_density_max 0.369
_refine_diff_density_min -0.192
_refine_diff_density_rms 0.041
_refine_ls_extinction_method none
_refine_ls_goodness_of_fit_ref 1.026
_refine_ls_hydrogen_treatment constr
_refine_ls_matrix_type full
_refine_ls_number_parameters 219
_refine_ls_number_reflns 3604
_refine_ls_number_restraints 0
_refine_ls_restrained_S_all 1.026
_refine_ls_R_factor_all 0.0374
_refine_ls_R_factor_gt 0.0334
_refine_ls_shift/su_max 0.002
_refine_ls_shift/su_mean 0.000
_refine_ls_structure_factor_coef Fsqd
_refine_ls_weighting_details 'calc w=1/[\s^2^(Fo^2^)+(0.0432P)^2^+0.6272P] where P=(Fo^2^+2Fc^2^)/3'
_refine_ls_weighting_scheme calc
_refine_ls_wR_factor_gt 0.0856
_refine_ls_wR_factor_ref 0.0886
_reflns_number_gt 3250
_reflns_number_total 3604
_reflns_threshold_expression >2sigma(I)
_cod_data_source_file ol6b00163_si_002.cif
_cod_data_source_block shelx
_cod_depositor_comments
;
The following automatic conversions were performed:

'_symmetry_cell_setting' value 'Monoclinic' changed to 'monoclinic'
according to
/usr/data/users/saulius/crontab/automatic-downloads/current/ACS/lib/dictionaries/cif_core.dic
dictionary named 'cif_core.dic' version 2.4.2 from 2011-04-26.

'_exptl_absorpt_correction_type' value 'MULTI-SCAN' changed to
'multi-scan' according to
/usr/data/users/saulius/crontab/automatic-downloads/current/ACS/lib/dictionaries/cif_core.dic
dictionary named 'cif_core.dic' version 2.4.2 from 2011-04-26.

'_refine_ls_hydrogen_treatment' value 'CONSTR' changed to 'constr'
according to
/usr/data/users/saulius/crontab/automatic-downloads/current/ACS/lib/dictionaries/cif_core.dic
dictionary named 'cif_core.dic' version 2.4.2 from 2011-04-26.

Automatic conversion script
Id: cif_fix_values 4268 2015-11-12 08:31:59Z antanas 
;
_cod_original_sg_symbol_H-M P2(1)/n
_cod_database_code 1542712

loop_
_symmetry_equiv_pos_as_xyz
'x, y, z'
'-x+1/2, y+1/2, -z+1/2'
'-x, -y, -z'
'x-1/2, -y-1/2, z-1/2'

loop_
_atom_site_label
_atom_site_type_symbol
_atom_site_fract_x
_atom_site_fract_y
_atom_site_fract_z
_atom_site_U_iso_or_equiv
_atom_site_adp_type
_atom_site_occupancy
_atom_site_symmetry_multiplicity
_atom_site_calc_flag
_atom_site_refinement_flags
F1 F 0.92344(7) 0.63963(8) 0.02741(5) 0.03153(18) Uani 1 1 d .
O1 O 1.19283(6) 0.77885(8) 0.32623(5) 0.01798(17) Uani 1 1 d .
O2 O 1.14132(7) 0.88802(9) 0.44852(5) 0.02184(18) Uani 1 1 d .
O3 O 0.98316(7) 0.63012(8) 0.40029(5) 0.02067(17) Uani 1 1 d .
O4 O 0.79368(7) 0.67145(8) 0.43889(5) 0.02055(17) Uani 1 1 d .
N1 N 0.88966(7) 0.84062(9) 0.36470(6) 0.01601(18) Uani 1 1 d .
C1 C 1.13235(9) 0.73927(11) 0.24677(7) 0.0162(2) Uani 1 1 d .
C2 C 1.18280(10) 0.65693(12) 0.18414(7) 0.0203(2) Uani 1 1 d .
H2 H 1.2635 0.6243 0.1919 0.024 Uiso 1 1 calc R
C3 C 1.11024(11) 0.62354(12) 0.10890(7) 0.0227(2) Uani 1 1 d .
H3 H 1.1409 0.5680 0.0632 0.027 Uiso 1 1 calc R
C4 C 0.99305(10) 0.67216(12) 0.10153(7) 0.0211(2) Uani 1 1 d .
C5 C 0.94194(10) 0.75456(11) 0.16477(7) 0.0186(2) Uani 1 1 d .
H5 H 0.8607 0.7854 0.1578 0.022 Uiso 1 1 calc R
C6 C 1.01557(9) 0.78958(11) 0.23862(7) 0.0152(2) Uani 1 1 d .
C7 C 0.99481(9) 0.88082(11) 0.31799(6) 0.0141(2) Uani 1 1 d .
C8 C 1.11346(9) 0.84936(11) 0.37555(7) 0.0157(2) Uani 1 1 d .
C9 C 0.99735(9) 1.04305(11) 0.29938(6) 0.0147(2) Uani 1 1 d .
C10 C 1.00843(9) 1.09702(11) 0.21529(7) 0.0176(2) Uani 1 1 d .
H10 H 1.0102 1.0329 0.1669 0.021 Uiso 1 1 calc R
C11 C 1.01699(10) 1.24476(12) 0.20166(7) 0.0212(2) Uani 1 1 d .
H11 H 1.0254 1.2810 0.1441 0.025 Uiso 1 1 calc R
C12 C 1.01329(10) 1.33882(12) 0.27177(8) 0.0223(2) Uani 1 1 d .
H12 H 1.0188 1.4396 0.2625 0.027 Uiso 1 1 calc R
C13 C 1.00145(10) 1.28536(12) 0.35570(8) 0.0219(2) Uani 1 1 d .
H13 H 0.9983 1.3499 0.4038 0.026 Uiso 1 1 calc R
C14 C 0.99417(10) 1.13841(12) 0.36984(7) 0.0189(2) Uani 1 1 d .
H14 H 0.9870 1.1026 0.4276 0.023 Uiso 1 1 calc R
C15 C 0.77788(9) 0.92389(13) 0.35485(8) 0.0228(2) Uani 1 1 d .
H15A H 0.7094 0.8601 0.3621 0.034 Uiso 1 1 calc R
H15B H 0.7699 0.9676 0.2962 0.034 Uiso 1 1 calc R
H15C H 0.7796 0.9997 0.3996 0.034 Uiso 1 1 calc R
C16 C 0.89483(9) 0.70714(11) 0.40147(7) 0.0164(2) Uani 1 1 d .
C17 C 0.79067(10) 0.52405(12) 0.47111(7) 0.0214(2) Uani 1 1 d .
H17A H 0.8647 0.5025 0.5084 0.026 Uiso 1 1 calc R
H17B H 0.7850 0.4558 0.4211 0.026 Uiso 1 1 calc R
C18 C 0.68248(11) 0.50999(14) 0.52375(9) 0.0293(3) Uani 1 1 d .
H18A H 0.6916 0.5733 0.5752 0.044 Uiso 1 1 calc R
H18B H 0.6750 0.4101 0.5432 0.044 Uiso 1 1 calc R
H18C H 0.6103 0.5374 0.4872 0.044 Uiso 1 1 calc R

loop_
_atom_site_aniso_label
_atom_site_aniso_U_11
_atom_site_aniso_U_22
_atom_site_aniso_U_33
_atom_site_aniso_U_23
_atom_site_aniso_U_13
_atom_site_aniso_U_12
F1 0.0385(4) 0.0319(4) 0.0228(3) -0.0122(3) -0.0073(3) -0.0012(3)
O1 0.0144(3) 0.0223(4) 0.0172(4) -0.0026(3) 0.0010(3) 0.0017(3)
O2 0.0212(4) 0.0287(4) 0.0154(4) -0.0027(3) -0.0001(3) 0.0000(3)
O3 0.0196(4) 0.0172(4) 0.0259(4) 0.0031(3) 0.0062(3) 0.0025(3)
O4 0.0179(4) 0.0180(4) 0.0266(4) 0.0050(3) 0.0071(3) -0.0012(3)
N1 0.0131(4) 0.0150(4) 0.0204(4) 0.0015(3) 0.0046(3) 0.0007(3)
C1 0.0173(5) 0.0149(5) 0.0163(5) -0.0004(4) 0.0011(4) -0.0013(4)
C2 0.0191(5) 0.0179(5) 0.0246(5) -0.0027(4) 0.0059(4) 0.0015(4)
C3 0.0296(6) 0.0175(5) 0.0218(5) -0.0061(4) 0.0077(4) -0.0015(4)
C4 0.0285(6) 0.0169(5) 0.0175(5) -0.0035(4) -0.0018(4) -0.0048(4)
C5 0.0195(5) 0.0155(5) 0.0206(5) -0.0009(4) -0.0014(4) -0.0004(4)
C6 0.0176(5) 0.0120(4) 0.0164(5) -0.0006(4) 0.0031(4) -0.0008(4)
C7 0.0137(4) 0.0145(5) 0.0142(4) -0.0006(4) 0.0023(3) -0.0007(3)
C8 0.0145(4) 0.0155(5) 0.0172(5) 0.0013(4) 0.0033(4) -0.0010(4)
C9 0.0126(4) 0.0142(5) 0.0176(5) -0.0009(4) 0.0023(3) 0.0000(3)
C10 0.0186(5) 0.0178(5) 0.0167(5) -0.0010(4) 0.0026(4) 0.0015(4)
C11 0.0228(5) 0.0206(5) 0.0207(5) 0.0048(4) 0.0041(4) 0.0018(4)
C12 0.0222(5) 0.0138(5) 0.0310(6) 0.0017(4) 0.0028(4) 0.0000(4)
C13 0.0237(5) 0.0172(5) 0.0253(5) -0.0056(4) 0.0040(4) -0.0002(4)
C14 0.0211(5) 0.0184(5) 0.0178(5) -0.0017(4) 0.0050(4) -0.0007(4)
C15 0.0140(5) 0.0232(5) 0.0317(6) 0.0058(5) 0.0041(4) 0.0027(4)
C16 0.0169(5) 0.0167(5) 0.0159(5) -0.0007(4) 0.0030(4) -0.0021(4)
C17 0.0235(5) 0.0153(5) 0.0260(5) 0.0019(4) 0.0060(4) -0.0040(4)
C18 0.0297(6) 0.0256(6) 0.0341(6) 0.0051(5) 0.0133(5) -0.0043(5)

loop_
_atom_type_symbol
_atom_type_description
_atom_type_scat_dispersion_real
_atom_type_scat_dispersion_imag
_atom_type_scat_source
C C 0.0033 0.0016 'International Tables Vol C Tables 4.2.6.8 and 6.1.1.4'
H H 0.0000 0.0000 'International Tables Vol C Tables 4.2.6.8 and 6.1.1.4'
N N 0.0061 0.0033 'International Tables Vol C Tables 4.2.6.8 and 6.1.1.4'
O O 0.0106 0.0060 'International Tables Vol C Tables 4.2.6.8 and 6.1.1.4'
F F 0.0171 0.0103 'International Tables Vol C Tables 4.2.6.8 and 6.1.1.4'

loop_
_geom_angle_atom_site_label_1
_geom_angle_atom_site_label_2
_geom_angle_atom_site_label_3
_geom_angle
C8 O1 C1 108.14(8)
C16 O4 C17 114.57(8)
C16 N1 C7 114.90(8)
C16 N1 C15 122.29(9)
C7 N1 C15 121.40(8)
C2 C1 C6 123.78(10)
C2 C1 O1 123.60(10)
C6 C1 O1 112.61(9)
C1 C2 C3 116.96(10)
C1 C2 H2 121.5
C3 C2 H2 121.5
C4 C3 C2 119.12(10)
C4 C3 H3 120.4
C2 C3 H3 120.4
F1 C4 C3 118.50(10)
F1 C4 C5 117.52(10)
C3 C4 C5 123.96(10)
C6 C5 C4 116.47(10)
C6 C5 H5 121.8
C4 C5 H5 121.8
C1 C6 C5 119.68(9)
C1 C6 C7 108.39(8)
C5 C6 C7 131.91(9)
N1 C7 C6 114.87(8)
N1 C7 C9 111.51(8)
C6 C7 C9 113.46(8)
N1 C7 C8 110.83(8)
C6 C7 C8 99.95(8)
C9 C7 C8 105.15(8)
O2 C8 O1 121.46(9)
O2 C8 C7 128.57(9)
O1 C8 C7 109.67(8)
C10 C9 C14 119.31(10)
C10 C9 C7 121.93(9)
C14 C9 C7 118.69(9)
C9 C10 C11 120.31(10)
C9 C10 H10 119.8
C11 C10 H10 119.8
C12 C11 C10 120.11(10)
C12 C11 H11 119.9
C10 C11 H11 119.9
C11 C12 C13 119.73(10)
C11 C12 H12 120.1
C13 C12 H12 120.1
C14 C13 C12 120.45(10)
C14 C13 H13 119.8
C12 C13 H13 119.8
C13 C14 C9 120.10(10)
C13 C14 H14 120.0
C9 C14 H14 120.0
N1 C15 H15A 109.5
N1 C15 H15B 109.5
H15A C15 H15B 109.5
N1 C15 H15C 109.5
H15A C15 H15C 109.5
H15B C15 H15C 109.5
O3 C16 O4 124.50(10)
O3 C16 N1 122.67(9)
O4 C16 N1 112.83(9)
O4 C17 C18 107.49(9)
O4 C17 H17A 110.2
C18 C17 H17A 110.2
O4 C17 H17B 110.2
C18 C17 H17B 110.2
H17A C17 H17B 108.5
C17 C18 H18A 109.5
C17 C18 H18B 109.5
H18A C18 H18B 109.5
C17 C18 H18C 109.5
H18A C18 H18C 109.5
H18B C18 H18C 109.5

loop_
_geom_bond_atom_site_label_1
_geom_bond_atom_site_label_2
_geom_bond_distance
F1 C4 1.3592(13)
O1 C8 1.3689(12)
O1 C1 1.3938(12)
O2 C8 1.1891(13)
O3 C16 1.2195(13)
O4 C16 1.3422(13)
O4 C17 1.4567(13)
N1 C16 1.3611(14)
N1 C7 1.4636(13)
N1 C15 1.4668(13)
C1 C2 1.3749(15)
C1 C6 1.3820(14)
C2 C3 1.3915(16)
C2 H2 0.9500
C3 C4 1.3808(17)
C3 H3 0.9500
C4 C5 1.3854(15)
C5 C6 1.3847(14)
C5 H5 0.9500
C6 C7 1.5088(14)
C7 C9 1.5351(14)
C7 C8 1.5635(14)
C9 C10 1.3902(15)
C9 C14 1.3950(15)
C10 C11 1.3933(16)
C10 H10 0.9500
C11 C12 1.3836(16)
C11 H11 0.9500
C12 C13 1.3876(17)
C12 H12 0.9500
C13 C14 1.3862(16)
C13 H13 0.9500
C14 H14 0.9500
C15 H15A 0.9800
C15 H15B 0.9800
C15 H15C 0.9800
C17 C18 1.5022(16)
C17 H17A 0.9900
C17 H17B 0.9900
C18 H18A 0.9800
C18 H18B 0.9800
C18 H18C 0.9800

loop_
_geom_torsion_atom_site_label_1
_geom_torsion_atom_site_label_2
_geom_torsion_atom_site_label_3
_geom_torsion_atom_site_label_4
_geom_torsion
C8 O1 C1 C2 -174.90(10)
C8 O1 C1 C6 3.96(12)
C6 C1 C2 C3 -0.13(16)
O1 C1 C2 C3 178.61(10)
C1 C2 C3 C4 -0.83(16)
C2 C3 C4 F1 179.54(10)
C2 C3 C4 C5 0.57(17)
F1 C4 C5 C6 -178.31(9)
C3 C4 C5 C6 0.67(17)
C2 C1 C6 C5 1.40(16)
O1 C1 C6 C5 -177.47(9)
C2 C1 C6 C7 -177.46(10)
O1 C1 C6 C7 3.68(12)
C4 C5 C6 C1 -1.60(15)
C4 C5 C6 C7 176.94(10)
C16 N1 C7 C6 63.77(11)
C15 N1 C7 C6 -102.92(11)
C16 N1 C7 C9 -165.36(8)
C15 N1 C7 C9 27.95(13)
C16 N1 C7 C8 -48.58(11)
C15 N1 C7 C8 144.73(9)
C1 C6 C7 N1 -127.22(9)
C5 C6 C7 N1 54.12(15)
C1 C6 C7 C9 102.86(10)
C5 C6 C7 C9 -75.80(14)
C1 C6 C7 C8 -8.57(10)
C5 C6 C7 C8 172.76(11)
C1 O1 C8 O2 176.09(10)
C1 O1 C8 C7 -9.71(10)
N1 C7 C8 O2 -53.56(14)
C6 C7 C8 O2 -175.14(11)
C9 C7 C8 O2 67.07(13)
N1 C7 C8 O1 132.77(9)
C6 C7 C8 O1 11.19(10)
C9 C7 C8 O1 -106.60(9)
N1 C7 C9 C10 -126.85(10)
C6 C7 C9 C10 4.75(13)
C8 C7 C9 C10 112.97(10)
N1 C7 C9 C14 56.25(12)
C6 C7 C9 C14 -172.15(9)
C8 C7 C9 C14 -63.93(11)
C14 C9 C10 C11 0.39(15)
C7 C9 C10 C11 -176.50(9)
C9 C10 C11 C12 -0.65(16)
C10 C11 C12 C13 0.22(17)
C11 C12 C13 C14 0.47(17)
C12 C13 C14 C9 -0.73(17)
C10 C9 C14 C13 0.30(16)
C7 C9 C14 C13 177.29(9)
C17 O4 C16 O3 -6.38(15)
C17 O4 C16 N1 174.04(8)
C7 N1 C16 O3 4.24(14)
C15 N1 C16 O3 170.80(10)
C7 N1 C16 O4 -176.17(8)
C15 N1 C16 O4 -9.60(14)
C16 O4 C17 C18 170.64(9)
